data_1543787
loop_
_publ_author_name
'Lehnherr, Dan'
'Ford, David D.'
'Bendelsmith, Andrew J.'
'Kennedy, C. Rose'
'Jacobsen, Eric N.'

_publ_section_title
;
 Conformational Control of Chiral Amido-Thiourea Catalysts Enables
 Improved Activity and Enantioselectivity.
;
_journal_issue 13
_journal_name_full 'Organic letters'
_journal_page_first 3214
_journal_page_last 3217
_journal_paper_doi 10.1021/acs.orglett.6b01435
_journal_volume 18
_journal_year 2016
_chemical_absolute_configuration ad
_chemical_formula_sum 'C26.25 H28.5 Cl0.5 F7 N3 O S'
_chemical_formula_weight 584.81
_chemical_name_systematic
; 
 ? 
;
_space_group_IT_number 5
_symmetry_cell_setting monoclinic
_symmetry_space_group_name_Hall 'C 2y'
_symmetry_space_group_name_H-M 'C 1 2 1'
_atom_sites_solution_hydrogens geom
_atom_sites_solution_primary direct
_atom_sites_solution_secondary difmap
_audit_creation_method SHELXL-97
_cell_angle_alpha 90.00
_cell_angle_beta 122.1170(10)
_cell_angle_gamma 90.00
_cell_formula_units_Z 4
_cell_length_a 19.7969(5)
_cell_length_b 12.4055(3)
_cell_length_c 14.0366(3)
_cell_measurement_reflns_used 9889
_cell_measurement_temperature 100(2)
_cell_measurement_theta_max 65.4
_cell_measurement_theta_min 3.71
_cell_volume 2919.70(12)
_computing_cell_refinement 'SAINT 7.46A (Bruker-AXS, 2009)'
_computing_data_collection 'APEX2 v2009.3.0 (Bruker-AXS, 2009)'
_computing_data_reduction 'SAINT 7.46A (Bruker-AXS, 2009)'
_computing_molecular_graphics 'Bruker SHELXTL (Sheldrick, 2008)'
_computing_publication_material 'Bruker SHELXTL (Sheldrick, 2008)'
_computing_structure_refinement 'SHELXL-97 (Sheldrick, 2008)'
_computing_structure_solution 'SHELXS-97 (Sheldrick, 2008)'
_diffrn_ambient_temperature 100(2)
_diffrn_measured_fraction_theta_full 0.983
_diffrn_measured_fraction_theta_max 0.983
_diffrn_measurement_device_type
;
Bruker D8 goniometer with CCD area detector  
;
_diffrn_measurement_method 'omega and phi scans'
_diffrn_radiation_monochromator graphite
_diffrn_radiation_source 'I\mS microfocus tube'
_diffrn_radiation_type CuK\a
_diffrn_radiation_wavelength 1.54178
_diffrn_reflns_av_R_equivalents 0.0403
_diffrn_reflns_av_sigmaI/netI 0.0240
_diffrn_reflns_limit_h_max 23
_diffrn_reflns_limit_h_min -20
_diffrn_reflns_limit_k_max 14
_diffrn_reflns_limit_k_min -14
_diffrn_reflns_limit_l_max 16
_diffrn_reflns_limit_l_min -16
_diffrn_reflns_number 30963
_diffrn_reflns_theta_full 65.83
_diffrn_reflns_theta_max 65.83
_diffrn_reflns_theta_min 3.72
_exptl_absorpt_coefficient_mu 2.025
_exptl_absorpt_correction_T_max 0.9606
_exptl_absorpt_correction_T_min 0.7120
_exptl_absorpt_correction_type multi-scan
_exptl_absorpt_process_details SADABS
_exptl_crystal_colour colorless
_exptl_crystal_density_diffrn 1.330
_exptl_crystal_density_method 'not measured'
_exptl_crystal_description needle
_exptl_crystal_F_000 1210
_exptl_crystal_size_max 0.18
_exptl_crystal_size_mid 0.02
_exptl_crystal_size_min 0.02
_refine_diff_density_max 1.045
_refine_diff_density_min -0.514
_refine_diff_density_rms 0.083
_refine_ls_abs_structure_details 'Flack H D (1983), Acta Cryst. A39, 876-881'
_refine_ls_abs_structure_Flack 0.01(2)
_refine_ls_extinction_method none
_refine_ls_goodness_of_fit_ref 1.081
_refine_ls_hydrogen_treatment constr
_refine_ls_matrix_type full
_refine_ls_number_parameters 372
_refine_ls_number_reflns 4787
_refine_ls_number_restraints 26
_refine_ls_restrained_S_all 1.087
_refine_ls_R_factor_all 0.0617
_refine_ls_R_factor_gt 0.0588
_refine_ls_shift/su_max 0.000
_refine_ls_shift/su_mean 0.000
_refine_ls_structure_factor_coef Fsqd
_refine_ls_weighting_details 'calc w=1/[\s^2^(Fo^2^)+(0.1258P)^2^+2.5424P] where P=(Fo^2^+2Fc^2^)/3'
_refine_ls_weighting_scheme calc
_refine_ls_wR_factor_gt 0.1695
_refine_ls_wR_factor_ref 0.1736
_reflns_number_gt 4526
_reflns_number_total 4787
_reflns_threshold_expression >2sigma(I)
_cod_data_source_file ol6b01435_si_002.cif
_cod_data_source_block DLH-346-2
_cod_depositor_comments
;
The following automatic conversions were performed:

'_symmetry_cell_setting' value 'Monoclinic' changed to 'monoclinic'
according to
/usr/data/users/saulius/crontab/automatic-downloads/current/ACS/lib/dictionaries/cif_core.dic
dictionary named 'cif_core.dic' version 2.4.2 from 2011-04-26.

Automatic conversion script
Id: cif_fix_values 4268 2015-11-12 08:31:59Z antanas 
;
_cod_original_sg_symbol_Hall c2y
_cod_original_sg_symbol_H-M C2
_cod_original_formula_sum 'C26.25 H28.50 Cl0.50 F7 N3 O S'
_cod_database_code 1543787

loop_
_symmetry_equiv_pos_as_xyz
'x, y, z'
'-x, y, -z'
'x+1/2, y+1/2, z'
'-x+1/2, y+1/2, -z'

loop_
_atom_site_label
_atom_site_type_symbol
_atom_site_fract_x
_atom_site_fract_y
_atom_site_fract_z
_atom_site_U_iso_or_equiv
_atom_site_adp_type
_atom_site_occupancy
_atom_site_symmetry_multiplicity
_atom_site_calc_flag
_atom_site_refinement_flags
_atom_site_disorder_assembly
_atom_site_disorder_group
C1 C 1.0429(2) 0.5808(4) 1.4098(3) 0.0388(9) Uani 1 1 d . . .
H1 H 1.0701 0.6463 1.4433 0.047 Uiso 1 1 calc R . .
C2 C 1.0768(2) 0.4841(4) 1.4631(3) 0.0444(10) Uani 1 1 d . . .
H2 H 1.1269 0.4830 1.5323 0.053 Uiso 1 1 calc R . .
C3 C 1.0375(3) 0.3913(4) 1.4155(3) 0.0399(9) Uani 1 1 d . . .
C4 C 0.9641(2) 0.3892(3) 1.3117(4) 0.0376(9) Uani 1 1 d . . .
H4 H 0.9376 0.3231 1.2793 0.045 Uiso 1 1 calc R . .
C5 C 0.9320(2) 0.4863(3) 1.2585(3) 0.0331(8) Uani 1 1 d . . .
H5 H 0.8834 0.4867 1.1872 0.040 Uiso 1 1 calc R . .
C6 C 0.9696(2) 0.5838(3) 1.3078(3) 0.0306(7) Uani 1 1 d . . .
C7 C 0.9289(2) 0.6922(3) 1.2578(3) 0.0364(8) Uani 1 1 d . . .
C8 C 0.8696(3) 0.7193(4) 1.2931(4) 0.0451(10) Uani 1 1 d . . .
H8A H 0.8902 0.6955 1.3712 0.054 Uiso 1 1 calc R . .
H8B H 0.8591 0.7977 1.2877 0.054 Uiso 1 1 calc R . .
C9 C 0.7942(2) 0.6576(3) 1.2104(3) 0.0401(9) Uani 1 1 d . . .
H9A H 0.7985 0.5808 1.2321 0.048 Uiso 1 1 calc R . .
H9B H 0.7468 0.6894 1.2061 0.048 Uiso 1 1 calc R . .
C10 C 0.7896(2) 0.6698(3) 1.0992(3) 0.0351(8) Uani 1 1 d . . .
H10A H 0.7658 0.6049 1.0517 0.042 Uiso 1 1 calc R . .
H10B H 0.7574 0.7337 1.0573 0.042 Uiso 1 1 calc R . .
C11 C 0.9019(2) 0.6778(3) 1.0654(3) 0.0303(8) Uani 1 1 d . . .
C12 C 0.8430(2) 0.6815(3) 0.9364(3) 0.0300(7) Uani 1 1 d . . .
H12 H 0.7925 0.6451 0.9183 0.036 Uiso 1 1 calc R . .
C13 C 0.8737(2) 0.5129(3) 0.8763(3) 0.0284(7) Uani 1 1 d . . .
C14 C 0.9222(2) 0.3608(3) 0.8145(3) 0.0289(7) Uani 1 1 d . . .
C15 C 0.9899(2) 0.2985(3) 0.8703(3) 0.0313(8) Uani 1 1 d . . .
H15 H 1.0374 0.3267 0.9332 0.038 Uiso 1 1 calc R . .
C16 C 0.9879(2) 0.1933(3) 0.8335(3) 0.0366(8) Uani 1 1 d . . .
C17 C 0.9194(3) 0.1515(3) 0.7412(4) 0.0412(9) Uani 1 1 d . A .
H17 H 0.9184 0.0800 0.7162 0.049 Uiso 1 1 calc R . .
C18 C 0.8521(2) 0.2166(4) 0.6859(4) 0.0449(10) Uani 1 1 d D . .
C19 C 0.8524(2) 0.3207(4) 0.7210(3) 0.0390(9) Uani 1 1 d . A .
H19 H 0.8059 0.3643 0.6823 0.047 Uiso 1 1 calc R . .
C20 C 0.9875(3) 0.7862(4) 1.2889(4) 0.0506(11) Uani 1 1 d . . .
H20A H 1.0102 0.8059 1.3679 0.076 Uiso 1 1 calc R . .
H20B H 0.9592 0.8484 1.2409 0.076 Uiso 1 1 calc R . .
H20C H 1.0304 0.7645 1.2778 0.076 Uiso 1 1 calc R . .
C21 C 0.8218(2) 0.7965(3) 0.8834(3) 0.0374(9) Uani 1 1 d . . .
C22 C 0.7622(3) 0.7833(4) 0.7572(4) 0.0559(12) Uani 1 1 d . . .
H22A H 0.7871 0.7424 0.7240 0.084 Uiso 1 1 calc R . .
H22B H 0.7462 0.8545 0.7218 0.084 Uiso 1 1 calc R . .
H22C H 0.7151 0.7444 0.7449 0.084 Uiso 1 1 calc R . .
C23 C 0.7831(3) 0.8640(3) 0.9333(4) 0.0435(10) Uani 1 1 d . . .
H23A H 0.7308 0.8336 0.9100 0.065 Uiso 1 1 calc R . .
H23B H 0.7765 0.9384 0.9062 0.065 Uiso 1 1 calc R . .
H23C H 0.8172 0.8632 1.0155 0.065 Uiso 1 1 calc R . .
C24 C 0.8967(3) 0.8572(3) 0.9067(4) 0.0421(9) Uani 1 1 d . . .
H24A H 0.9360 0.8583 0.9878 0.063 Uiso 1 1 calc R . .
H24B H 0.8824 0.9313 0.8789 0.063 Uiso 1 1 calc R . .
H24C H 0.9195 0.8208 0.8682 0.063 Uiso 1 1 calc R . .
C25 C 1.0627(3) 0.1273(4) 0.8934(4) 0.0496(11) Uani 1 1 d . . .
N1 N 0.87406(19) 0.6835(3) 1.1329(2) 0.0310(7) Uani 1 1 d . . .
N2 N 0.87848(17) 0.6192(2) 0.8872(2) 0.0297(6) Uani 1 1 d . . .
H2A H 0.9051 0.6542 0.8628 0.036 Uiso 1 1 calc R . .
N3 N 0.92455(18) 0.4691(3) 0.8491(3) 0.0320(7) Uani 1 1 d . . .
H3 H 0.9618 0.5113 0.8534 0.038 Uiso 1 1 calc R . .
O1 O 0.97417(15) 0.6686(2) 1.1028(2) 0.0342(6) Uani 1 1 d . . .
F1 F 1.06884(16) 0.2957(2) 1.4675(2) 0.0545(7) Uani 1 1 d . . .
F2 F 1.09851(19) 0.1322(2) 1.0047(2) 0.0657(8) Uani 1 1 d . . .
F3 F 1.11714(18) 0.1620(3) 0.8704(3) 0.0682(9) Uani 1 1 d . . .
F4 F 1.0490(2) 0.0233(2) 0.8648(3) 0.0741(9) Uani 1 1 d . . .
C26 C 0.7781(3) 0.1730(6) 0.5829(4) 0.0656(11) Uani 0.710(12) 1 d PDU A 1
F5 F 0.7659(5) 0.0720(9) 0.6067(10) 0.0881(18) Uani 0.710(12) 1 d PU A 1
F6 F 0.7783(4) 0.1796(8) 0.4922(4) 0.0799(19) Uani 0.710(12) 1 d PU A 1
F7 F 0.7116(3) 0.2276(6) 0.5632(6) 0.0843(17) Uani 0.710(12) 1 d PU A 1
C26B C 0.7781(3) 0.1730(6) 0.5829(4) 0.0656(11) Uani 0.290(12) 1 d PD A 2
F5B F 0.7424(15) 0.092(2) 0.590(3) 0.0881(18) Uani 0.290(12) 1 d P A 2
F6B F 0.8025(9) 0.1236(19) 0.5142(12) 0.0799(19) Uani 0.290(12) 1 d P A 2
F7B F 0.7216(10) 0.2337(19) 0.5287(16) 0.0843(17) Uani 0.290(12) 1 d P A 2
S1 S 0.81162(6) 0.43621(7) 0.89639(8) 0.0368(2) Uani 1 1 d . . .
C1S C 0.6190(15) 0.544(2) 0.607(2) 0.0699(10) Uani 0.25 1 d P B -1
H1SA H 0.6561 0.5260 0.6878 0.084 Uiso 0.25 1 calc PR B -1
H1SB H 0.6340 0.6159 0.5948 0.084 Uiso 0.25 1 calc PR B -1
Cl1S Cl 0.5294(4) 0.5529(5) 0.5858(5) 0.0699(10) Uani 0.25 1 d P B -1
Cl2S Cl 0.6361(4) 0.4533(4) 0.5302(5) 0.0699(10) Uani 0.25 1 d P B -1

loop_
_atom_site_aniso_label
_atom_site_aniso_U_11
_atom_site_aniso_U_22
_atom_site_aniso_U_33
_atom_site_aniso_U_23
_atom_site_aniso_U_13
_atom_site_aniso_U_12
C1 0.035(2) 0.049(2) 0.0295(18) -0.0033(16) 0.0145(16) -0.0109(17)
C2 0.029(2) 0.062(3) 0.039(2) 0.002(2) 0.0155(16) -0.0008(19)
C3 0.039(2) 0.046(2) 0.041(2) 0.0105(18) 0.0259(18) 0.0113(18)
C4 0.038(2) 0.035(2) 0.046(2) 0.0018(17) 0.0270(18) 0.0022(16)
C5 0.0229(18) 0.040(2) 0.0320(17) 0.0012(16) 0.0113(14) -0.0020(15)
C6 0.0273(18) 0.0344(19) 0.0294(17) -0.0031(14) 0.0146(14) -0.0052(14)
C7 0.038(2) 0.035(2) 0.0323(19) -0.0041(15) 0.0165(16) -0.0043(16)
C8 0.058(3) 0.038(2) 0.042(2) -0.0022(17) 0.029(2) 0.0077(19)
C9 0.047(2) 0.037(2) 0.048(2) 0.0051(17) 0.033(2) 0.0081(17)
C10 0.0305(19) 0.034(2) 0.041(2) -0.0013(15) 0.0189(16) 0.0020(15)
C11 0.033(2) 0.0224(17) 0.0346(18) -0.0005(14) 0.0170(16) -0.0003(13)
C12 0.0265(18) 0.0282(18) 0.0315(18) -0.0005(14) 0.0129(15) 0.0021(14)
C13 0.0255(17) 0.0306(18) 0.0246(15) 0.0019(13) 0.0102(13) 0.0030(13)
C14 0.0287(19) 0.0276(18) 0.0329(17) -0.0051(14) 0.0180(15) -0.0053(14)
C15 0.034(2) 0.0306(18) 0.0299(17) -0.0045(14) 0.0172(15) -0.0056(15)
C16 0.044(2) 0.0302(19) 0.0377(19) 0.0001(16) 0.0230(17) -0.0026(16)
C17 0.050(3) 0.032(2) 0.049(2) -0.0161(17) 0.032(2) -0.0170(17)
C18 0.037(2) 0.061(3) 0.042(2) -0.016(2) 0.0242(18) -0.019(2)
C19 0.028(2) 0.053(2) 0.0368(19) -0.0025(18) 0.0179(16) -0.0059(17)
C20 0.063(3) 0.039(2) 0.041(2) -0.0101(18) 0.021(2) -0.022(2)
C21 0.040(2) 0.033(2) 0.040(2) 0.0092(16) 0.0219(18) 0.0094(16)
C22 0.056(3) 0.051(3) 0.044(2) 0.012(2) 0.015(2) 0.018(2)
C23 0.047(2) 0.032(2) 0.059(2) 0.0144(18) 0.033(2) 0.0156(17)
C24 0.051(3) 0.0284(19) 0.058(2) 0.0074(18) 0.037(2) 0.0069(17)
C25 0.061(3) 0.033(2) 0.050(2) 0.0036(19) 0.026(2) 0.011(2)
N1 0.0309(16) 0.0304(16) 0.0315(15) -0.0011(12) 0.0164(13) 0.0008(12)
N2 0.0257(15) 0.0289(15) 0.0356(15) 0.0027(12) 0.0171(12) 0.0027(12)
N3 0.0265(15) 0.0301(16) 0.0410(16) -0.0021(13) 0.0190(13) -0.0021(12)
O1 0.0238(14) 0.0373(15) 0.0359(13) 0.0049(11) 0.0120(10) 0.0020(10)
F1 0.0571(16) 0.0573(16) 0.0563(15) 0.0236(13) 0.0351(13) 0.0256(13)
F2 0.078(2) 0.0523(17) 0.0492(15) 0.0105(13) 0.0215(14) 0.0247(14)
F3 0.0510(17) 0.071(2) 0.084(2) 0.0210(16) 0.0365(15) 0.0277(15)
F4 0.110(3) 0.0316(14) 0.0727(19) 0.0010(13) 0.0429(18) 0.0231(15)
C26 0.044(2) 0.105(3) 0.053(2) -0.035(2) 0.0293(19) -0.037(2)
F5 0.060(5) 0.110(3) 0.082(4) -0.038(3) 0.029(4) -0.061(2)
F6 0.048(3) 0.145(5) 0.043(2) -0.034(3) 0.022(2) -0.034(3)
F7 0.0364(19) 0.144(4) 0.065(4) -0.044(3) 0.0226(18) -0.030(2)
C26B 0.044(2) 0.105(3) 0.053(2) -0.035(2) 0.0293(19) -0.037(2)
F5B 0.060(5) 0.110(3) 0.082(4) -0.038(3) 0.029(4) -0.061(2)
F6B 0.048(3) 0.145(5) 0.043(2) -0.034(3) 0.022(2) -0.034(3)
F7B 0.0364(19) 0.144(4) 0.065(4) -0.044(3) 0.0226(18) -0.030(2)
S1 0.0376(5) 0.0321(4) 0.0489(5) 0.0008(4) 0.0286(4) -0.0009(4)
C1S 0.088(3) 0.055(2) 0.078(2) 0.0075(17) 0.052(2) -0.0039(18)
Cl1S 0.088(3) 0.055(2) 0.078(2) 0.0075(17) 0.052(2) -0.0039(18)
Cl2S 0.088(3) 0.055(2) 0.078(2) 0.0075(17) 0.052(2) -0.0039(18)

loop_
_atom_type_symbol
_atom_type_description
_atom_type_scat_dispersion_real
_atom_type_scat_dispersion_imag
_atom_type_scat_source
C C 0.0181 0.0091 'International Tables Vol C Tables 4.2.6.8 and 6.1.1.4'
H H 0.0000 0.0000 'International Tables Vol C Tables 4.2.6.8 and 6.1.1.4'
Cl Cl 0.3639 0.7018 'International Tables Vol C Tables 4.2.6.8 and 6.1.1.4'
F F 0.0727 0.0534 'International Tables Vol C Tables 4.2.6.8 and 6.1.1.4'
N N 0.0311 0.0180 'International Tables Vol C Tables 4.2.6.8 and 6.1.1.4'
O O 0.0492 0.0322 'International Tables Vol C Tables 4.2.6.8 and 6.1.1.4'
S S 0.3331 0.5567 'International Tables Vol C Tables 4.2.6.8 and 6.1.1.4'

loop_
_geom_angle_atom_site_label_1
_geom_angle_atom_site_label_2
_geom_angle_atom_site_label_3
_geom_angle
C2 C1 C6 121.3(4)
C2 C1 H1 119.4
C6 C1 H1 119.4
C3 C2 C1 119.0(4)
C3 C2 H2 120.5
C1 C2 H2 120.5
C2 C3 F1 120.0(4)
C2 C3 C4 122.2(4)
F1 C3 C4 117.7(4)
C5 C4 C3 118.0(4)
C5 C4 H4 121.0
C3 C4 H4 121.0
C4 C5 C6 121.1(3)
C4 C5 H5 119.5
C6 C5 H5 119.5
C1 C6 C5 118.3(4)
C1 C6 C7 120.0(3)
C5 C6 C7 121.4(3)
N1 C7 C6 110.5(3)
N1 C7 C8 101.0(3)
C6 C7 C8 110.5(3)
N1 C7 C20 110.8(3)
C6 C7 C20 113.8(3)
C8 C7 C20 109.5(4)
C9 C8 C7 104.6(3)
C9 C8 H8A 110.8
C7 C8 H8A 110.8
C9 C8 H8B 110.8
C7 C8 H8B 110.8
H8A C8 H8B 108.9
C10 C9 C8 103.5(3)
C10 C9 H9A 111.1
C8 C9 H9A 111.1
C10 C9 H9B 111.1
C8 C9 H9B 111.1
H9A C9 H9B 109.0
N1 C10 C9 103.9(3)
N1 C10 H10A 111.0
C9 C10 H10A 111.0
N1 C10 H10B 111.0
C9 C10 H10B 111.0
H10A C10 H10B 109.0
O1 C11 N1 121.8(3)
O1 C11 C12 118.7(3)
N1 C11 C12 119.5(3)
N2 C12 C11 106.8(3)
N2 C12 C21 109.8(3)
C11 C12 C21 115.4(3)
N2 C12 H12 108.2
C11 C12 H12 108.2
C21 C12 H12 108.2
N2 C13 N3 114.2(3)
N2 C13 S1 123.7(3)
N3 C13 S1 122.1(3)
C15 C14 C19 120.9(4)
C15 C14 N3 119.4(3)
C19 C14 N3 119.6(3)
C14 C15 C16 119.1(4)
C14 C15 H15 120.4
C16 C15 H15 120.4
C17 C16 C15 121.1(4)
C17 C16 C25 120.3(4)
C15 C16 C25 118.5(4)
C16 C17 C18 118.5(4)
C16 C17 H17 120.8
C18 C17 H17 120.8
C19 C18 C17 121.6(4)
C19 C18 C26 119.6(5)
C17 C18 C26 118.8(5)
C18 C19 C14 118.8(4)
C18 C19 H19 120.6
C14 C19 H19 120.6
C7 C20 H20A 109.5
C7 C20 H20B 109.5
H20A C20 H20B 109.5
C7 C20 H20C 109.5
H20A C20 H20C 109.5
H20B C20 H20C 109.5
C22 C21 C23 108.8(4)
C22 C21 C24 111.3(4)
C23 C21 C24 107.2(3)
C22 C21 C12 107.5(3)
C23 C21 C12 110.8(3)
C24 C21 C12 111.3(3)
C21 C22 H22A 109.5
C21 C22 H22B 109.5
H22A C22 H22B 109.5
C21 C22 H22C 109.5
H22A C22 H22C 109.5
H22B C22 H22C 109.5
C21 C23 H23A 109.5
C21 C23 H23B 109.5
H23A C23 H23B 109.5
C21 C23 H23C 109.5
H23A C23 H23C 109.5
H23B C23 H23C 109.5
C21 C24 H24A 109.5
C21 C24 H24B 109.5
H24A C24 H24B 109.5
C21 C24 H24C 109.5
H24A C24 H24C 109.5
H24B C24 H24C 109.5
F2 C25 F4 107.1(4)
F2 C25 F3 105.8(4)
F4 C25 F3 107.2(4)
F2 C25 C16 112.7(4)
F4 C25 C16 112.2(4)
F3 C25 C16 111.6(4)
C11 N1 C10 126.3(3)
C11 N1 C7 121.4(3)
C10 N1 C7 111.9(3)
C13 N2 C12 124.4(3)
C13 N2 H2A 117.8
C12 N2 H2A 117.8
C13 N3 C14 125.3(3)
C13 N3 H3 117.4
C14 N3 H3 117.4
F6 C26 F5 113.7(8)
F6 C26 F7 106.2(6)
F5 C26 F7 103.2(6)
F6 C26 C18 114.5(4)
F5 C26 C18 107.8(6)
F7 C26 C18 110.8(5)
Cl1S C1S Cl2S 119.2(16)
Cl1S C1S H1SA 107.5
Cl2S C1S H1SA 107.5
Cl1S C1S H1SB 107.5
Cl2S C1S H1SB 107.5
H1SA C1S H1SB 107.0

loop_
_geom_bond_atom_site_label_1
_geom_bond_atom_site_label_2
_geom_bond_distance
C1 C2 1.384(6)
C1 C6 1.396(5)
C1 H1 0.9500
C2 C3 1.350(6)
C2 H2 0.9500
C3 F1 1.357(5)
C3 C4 1.409(6)
C4 C5 1.381(6)
C4 H4 0.9500
C5 C6 1.397(5)
C5 H5 0.9500
C6 C7 1.532(6)
C7 N1 1.498(5)
C7 C8 1.535(6)
C7 C20 1.535(6)
C8 C9 1.522(6)
C8 H8A 0.9900
C8 H8B 0.9900
C9 C10 1.521(5)
C9 H9A 0.9900
C9 H9B 0.9900
C10 N1 1.486(5)
C10 H10A 0.9900
C10 H10B 0.9900
C11 O1 1.239(5)
C11 N1 1.327(5)
C11 C12 1.548(5)
C12 N2 1.443(5)
C12 C21 1.560(5)
C12 H12 1.0000
C13 N2 1.326(5)
C13 N3 1.366(5)
C13 S1 1.691(4)
C14 C15 1.375(5)
C14 C19 1.397(5)
C14 N3 1.421(5)
C15 C16 1.397(6)
C15 H15 0.9500
C16 C17 1.385(6)
C16 C25 1.498(6)
C17 C18 1.388(6)
C17 H17 0.9500
C18 C19 1.382(7)
C18 C26 1.509(6)
C19 H19 0.9500
C20 H20A 0.9800
C20 H20B 0.9800
C20 H20C 0.9800
C21 C22 1.528(6)
C21 C23 1.532(6)
C21 C24 1.535(6)
C22 H22A 0.9800
C22 H22B 0.9800
C22 H22C 0.9800
C23 H23A 0.9800
C23 H23B 0.9800
C23 H23C 0.9800
C24 H24A 0.9800
C24 H24B 0.9800
C24 H24C 0.9800
C25 F2 1.330(5)
C25 F4 1.335(6)
C25 F3 1.350(6)
N2 H2A 0.8800
N3 H3 0.8800
C26 F6 1.277(7)
C26 F5 1.351(13)
C26 F7 1.372(10)
C1S Cl1S 1.64(3)
C1S Cl2S 1.71(3)
C1S H1SA 0.9900
C1S H1SB 0.9900

loop_
_geom_hbond_atom_site_label_D
_geom_hbond_atom_site_label_H
_geom_hbond_atom_site_label_A
_geom_hbond_distance_DH
_geom_hbond_distance_HA
_geom_hbond_distance_DA
_geom_hbond_angle_DHA
_geom_hbond_site_symmetry_A
N2 H2A O1 0.88 2.18 2.910(4) 140.1 2_757
N3 H3 O1 0.88 2.23 3.027(4) 150.9 2_757

loop_
_geom_torsion_atom_site_label_1
_geom_torsion_atom_site_label_2
_geom_torsion_atom_site_label_3
_geom_torsion_atom_site_label_4
_geom_torsion
C6 C1 C2 C3 -0.5(6)
C1 C2 C3 F1 -178.6(3)
C1 C2 C3 C4 1.7(6)
C2 C3 C4 C5 -0.4(6)
F1 C3 C4 C5 179.9(3)
C3 C4 C5 C6 -2.1(6)
C2 C1 C6 C5 -1.9(6)
C2 C1 C6 C7 172.7(4)
C4 C5 C6 C1 3.3(6)
C4 C5 C6 C7 -171.3(3)
C1 C6 C7 N1 155.1(3)
C5 C6 C7 N1 -30.4(5)
C1 C6 C7 C8 -94.0(4)
C5 C6 C7 C8 80.5(4)
C1 C6 C7 C20 29.6(5)
C5 C6 C7 C20 -155.8(4)
N1 C7 C8 C9 34.3(4)
C6 C7 C8 C9 -82.6(4)
C20 C7 C8 C9 151.3(3)
C7 C8 C9 C10 -39.3(4)
C8 C9 C10 N1 27.6(4)
O1 C11 C12 N2 29.5(4)
N1 C11 C12 N2 -149.8(3)
O1 C11 C12 C21 -92.8(4)
N1 C11 C12 C21 88.0(4)
C19 C14 C15 C16 -0.9(5)
N3 C14 C15 C16 -177.9(3)
C14 C15 C16 C17 0.8(6)
C14 C15 C16 C25 178.5(4)
C15 C16 C17 C18 -0.3(6)
C25 C16 C17 C18 -178.0(4)
C16 C17 C18 C19 -0.1(6)
C16 C17 C18 C26 178.0(4)
C17 C18 C19 C14 0.0(6)
C26 C18 C19 C14 -178.0(4)
C15 C14 C19 C18 0.5(6)
N3 C14 C19 C18 177.5(3)
N2 C12 C21 C22 60.6(4)
C11 C12 C21 C22 -178.8(4)
N2 C12 C21 C23 179.3(3)
C11 C12 C21 C23 -60.0(4)
N2 C12 C21 C24 -61.5(4)
C11 C12 C21 C24 59.2(4)
C17 C16 C25 F2 -135.3(4)
C15 C16 C25 F2 46.9(5)
C17 C16 C25 F4 -14.4(6)
C15 C16 C25 F4 167.9(4)
C17 C16 C25 F3 105.8(5)
C15 C16 C25 F3 -71.9(5)
O1 C11 N1 C10 -165.3(3)
C12 C11 N1 C10 14.0(5)
O1 C11 N1 C7 7.4(5)
C12 C11 N1 C7 -173.4(3)
C9 C10 N1 C11 167.1(3)
C9 C10 N1 C7 -6.1(4)
C6 C7 N1 C11 -74.1(4)
C8 C7 N1 C11 168.9(3)
C20 C7 N1 C11 53.0(5)
C6 C7 N1 C10 99.5(4)
C8 C7 N1 C10 -17.5(4)
C20 C7 N1 C10 -133.4(4)
N3 C13 N2 C12 -167.3(3)
S1 C13 N2 C12 11.6(5)
C11 C12 N2 C13 83.2(4)
C21 C12 N2 C13 -151.1(3)
N2 C13 N3 C14 -168.9(3)
S1 C13 N3 C14 12.2(5)
C15 C14 N3 C13 -126.3(4)
C19 C14 N3 C13 56.7(5)
C19 C18 C26 F6 96.4(8)
C17 C18 C26 F6 -81.7(8)
C19 C18 C26 F5 -135.9(7)
C17 C18 C26 F5 46.0(7)
C19 C18 C26 F7 -23.7(7)
C17 C18 C26 F7 158.2(6)
